data_4343339
loop_
_publ_author_name
'Klenc, Jeffrey'
'Lipowska, Malgorzata'
'Abhayawardhana, Pramuditha L.'
'Taylor, Andrew T.'
'Marzilli, Luigi G.'

_publ_section_title
;
 Structure and Properties of fac-[Re(I)(CO)3(NTA)](2-) (NTA(3-) = Trianion
 of Nitrilotriacetic Acid) and fac-[Re(I)(CO)3(L)](n-) Analogues Useful
 for Assessing the Excellent Renal Clearance of the
 fac-[(99m)Tc(I)(CO)3(NTA)](2-) Diagnostic Renal Agent.
;
_journal_issue 13
_journal_name_full 'Inorganic chemistry'
_journal_page_first 6281
_journal_page_last 6290
_journal_paper_doi 10.1021/acs.inorgchem.5b00584
_journal_volume 54
_journal_year 2015
_chemical_formula_moiety 'C9 H8 N2 O8 Re, Na, 2(H2 O)'
_chemical_formula_sum 'C9 H12 N2 Na O10 Re'
_chemical_formula_weight 517.40
_space_group_crystal_system triclinic
_space_group_IT_number 2
_space_group_name_Hall '-P 1'
_space_group_name_H-M_alt 'P -1'
_symmetry_space_group_name_Hall '-P 1'
_symmetry_space_group_name_H-M 'P -1'
_atom_sites_solution_hydrogens mixed
_audit_creation_method SHELXL-2014/6
_cell_angle_alpha 68.511(6)
_cell_angle_beta 68.084(4)
_cell_angle_gamma 78.604(4)
_cell_formula_units_Z 8
_cell_length_a 13.002(4)
_cell_length_b 15.807(5)
_cell_length_c 17.133(7)
_cell_measurement_temperature 173(2)
_cell_volume 3032.1(18)
_computing_cell_refinement 'SAINT v7.68A (Bruker, 2009)'
_computing_data_collection 'APEX2 (Bruker, 2009)'
_computing_data_reduction 'SAINT v7.68A (Bruker, 2009)'
_computing_molecular_graphics 'ORTEP-3 for Windows (Farrugia, 2012)'
_computing_publication_material 'SHELXL-2014/6 (Sheldrick, 2014)'
_computing_structure_refinement 'SHELXL-2014/6 (Sheldrick, 2014)'
_computing_structure_solution 'ShelXL (Sheldrick, 2008)'
_diffrn_ambient_temperature 173(2)
_diffrn_measured_fraction_theta_full 0.999
_diffrn_measured_fraction_theta_max 0.999
_diffrn_radiation_type MoK\a
_diffrn_radiation_wavelength 0.71073
_diffrn_reflns_av_R_equivalents 0.0325
_diffrn_reflns_av_unetI/netI 0.0280
_diffrn_reflns_laue_measured_fraction_full 0.999
_diffrn_reflns_laue_measured_fraction_max 0.999
_diffrn_reflns_limit_h_max 16
_diffrn_reflns_limit_h_min -16
_diffrn_reflns_limit_k_max 19
_diffrn_reflns_limit_k_min -19
_diffrn_reflns_limit_l_max 21
_diffrn_reflns_limit_l_min -21
_diffrn_reflns_number 46346
_diffrn_reflns_point_group_measured_fraction_full 0.999
_diffrn_reflns_point_group_measured_fraction_max 0.999
_diffrn_reflns_theta_full 25.242
_diffrn_reflns_theta_max 26.372
_diffrn_reflns_theta_min 1.353
_exptl_absorpt_coefficient_mu 8.097
_exptl_absorpt_correction_T_max 0.7464
_exptl_absorpt_correction_T_min 0.4442
_exptl_absorpt_correction_type multi-scan
_exptl_absorpt_process_details 'SADABS (Sheldrick, 2004)'
_exptl_crystal_colour colourless
_exptl_crystal_density_diffrn 2.267
_exptl_crystal_description block
_exptl_crystal_F_000 1968
_exptl_crystal_size_max 0.570
_exptl_crystal_size_mid 0.325
_exptl_crystal_size_min 0.160
_refine_diff_density_max 1.584
_refine_diff_density_min -0.988
_refine_diff_density_rms 0.136
_refine_ls_extinction_method none
_refine_ls_goodness_of_fit_ref 1.073
_refine_ls_hydrogen_treatment mixed
_refine_ls_matrix_type full
_refine_ls_number_parameters 892
_refine_ls_number_reflns 12396
_refine_ls_number_restraints 10
_refine_ls_restrained_S_all 1.072
_refine_ls_R_factor_all 0.0313
_refine_ls_R_factor_gt 0.0241
_refine_ls_shift/su_max 0.007
_refine_ls_shift/su_mean 0.000
_refine_ls_structure_factor_coef Fsqd
_refine_ls_weighting_details 'w=1/[\s^2^(Fo^2^)+(0.0284P)^2^+2.2516P] where P=(Fo^2^+2Fc^2^)/3'
_refine_ls_weighting_scheme calc
_refine_ls_wR_factor_gt 0.0580
_refine_ls_wR_factor_ref 0.0616
_reflns_Friedel_coverage 0.000
_reflns_number_gt 10368
_reflns_number_total 12396
_reflns_threshold_expression 'I > 2\s(I)'
_cod_data_source_file ic5b00584_si_003.cif
_cod_data_source_block ada
_cod_depositor_comments 'Adding full bibliography for 4343336--4343339.cif.'
_cod_original_cell_volume 3032.2(18)
_cod_database_code 4343339
_shelx_space_group_comment
;
The symmetry employed for this shelxl refinement is uniquely defined
by the following loop, which should always be used as a source of
symmetry information in preference to the above space-group names.
They are only intended as comments.
;
_shelx_estimated_absorpt_t_min 0.091
_shelx_estimated_absorpt_t_max 0.357
_shelxl_version_number 2014/6

loop_
_space_group_symop_operation_xyz
'x, y, z'
'-x, -y, -z'

loop_
_atom_site_label
_atom_site_type_symbol
_atom_site_fract_x
_atom_site_fract_y
_atom_site_fract_z
_atom_site_U_iso_or_equiv
_atom_site_adp_type
_atom_site_occupancy
_atom_site_site_symmetry_order
_atom_site_calc_flag
_atom_site_refinement_flags_posn
_atom_site_refinement_flags_adp
Na1 Na 0.75060(11) 0.00849(10) 0.48926(9) 0.0193(3) Uani 1 1 d . .
Re1 Re 0.88351(2) 0.33313(2) -0.08354(2) 0.01098(4) Uani 1 1 d . .
O1 O 0.6765(2) 0.4550(2) -0.0219(2) 0.0304(7) Uani 1 1 d . .
N1 N 0.9070(2) 0.2576(2) 0.04947(19) 0.0100(6) Uani 1 1 d . .
C1 C 0.7554(3) 0.4104(3) -0.0457(3) 0.0192(9) Uani 1 1 d . .
Na2 Na 0.78467(12) -0.06218(10) 0.18010(10) 0.0182(3) Uani 1 1 d . .
O2 O 1.0285(3) 0.4892(2) -0.1373(2) 0.0359(8) Uani 1 1 d . .
N2 N 1.0046(3) 0.3020(3) 0.2000(2) 0.0329(10) Uani 1 1 d . .
H2A H 1.0241 0.2735 0.2477 0.039 Uiso 1 1 calc R U
H2B H 1.0332 0.3536 0.1625 0.039 Uiso 1 1 calc R U
C2 C 0.9739(3) 0.4303(3) -0.1184(3) 0.0196(9) Uani 1 1 d . .
Na3 Na 1.24626(11) 0.00619(10) 0.01421(10) 0.0190(3) Uani 1 1 d . .
O3 O 0.8603(3) 0.4062(2) -0.2695(2) 0.0392(9) Uani 1 1 d . .
C3 C 0.8684(3) 0.3795(3) -0.1993(3) 0.0207(9) Uani 1 1 d . .
Na4 Na 0.42961(12) 0.05107(10) 0.31147(10) 0.0182(3) Uani 1 1 d . .
O4 O 0.7933(2) 0.21481(17) -0.03672(17) 0.0161(6) Uani 1 1 d . .
C4 C 0.7844(3) 0.1605(3) 0.0421(2) 0.0128(8) Uani 1 1 d . .
O5 O 0.7484(2) 0.08401(17) 0.07184(18) 0.0191(6) Uani 1 1 d . .
C5 C 0.8139(3) 0.1955(3) 0.1013(2) 0.0155(8) Uani 1 1 d . .
H5A H 0.7477 0.2288 0.1319 0.019 Uiso 1 1 calc R U
H5B H 0.8360 0.1432 0.1471 0.019 Uiso 1 1 calc R U
O6 O 1.0145(2) 0.23274(18) -0.11367(17) 0.0181(6) Uani 1 1 d . .
C6 C 1.0153(3) 0.2019(3) 0.0327(3) 0.0192(9) Uani 1 1 d . .
H6A H 1.0101 0.1457 0.0843 0.023 Uiso 1 1 calc R U
H6B H 1.0741 0.2369 0.0278 0.023 Uiso 1 1 calc R U
O7 O 1.1111(2) 0.10697(18) -0.05609(18) 0.0201(6) Uani 1 1 d . .
C7 C 1.0494(3) 0.1756(3) -0.0508(2) 0.0141(8) Uani 1 1 d . .
O8 O 0.8911(3) 0.1960(2) 0.2353(2) 0.0505(11) Uani 1 1 d . .
C8 C 0.9082(3) 0.3190(2) 0.0977(2) 0.0142(8) Uani 1 1 d . .
H8A H 0.8351 0.3538 0.1109 0.017 Uiso 1 1 calc R U
H8B H 0.9652 0.3633 0.0586 0.017 Uiso 1 1 calc R U
C9 C 0.9327(3) 0.2674(3) 0.1848(3) 0.0178(8) Uani 1 1 d . .
Re1B Re 0.54095(2) 0.33206(2) 0.41676(2) 0.01053(4) Uani 1 1 d . .
O1B O 0.3779(3) 0.4858(2) 0.3518(2) 0.0348(8) Uani 1 1 d . .
N1B N 0.4131(2) 0.2582(2) 0.5430(2) 0.0105(6) Uani 1 1 d . .
C1B C 0.4414(3) 0.4279(3) 0.3747(3) 0.0180(8) Uani 1 1 d . .
O2B O 0.6169(2) 0.4533(2) 0.4863(2) 0.0309(7) Uani 1 1 d . .
N2B N 0.1489(3) 0.3251(3) 0.6985(3) 0.0403(11) Uani 1 1 d . .
H2BA H 0.0931 0.3009 0.7460 0.048 Uiso 1 1 calc R U
H2BB H 0.1466 0.3843 0.6713 0.048 Uiso 1 1 calc R U
C2B C 0.5849(3) 0.4097(3) 0.4597(3) 0.0181(8) Uani 1 1 d . .
O3B O 0.7213(3) 0.4099(2) 0.2373(2) 0.0423(9) Uani 1 1 d . .
C3B C 0.6543(4) 0.3803(3) 0.3053(3) 0.0230(9) Uani 1 1 d . .
O4B O 0.5033(2) 0.22804(18) 0.38105(17) 0.0169(6) Uani 1 1 d . .
C4B C 0.4306(3) 0.1715(3) 0.4399(3) 0.0142(8) Uani 1 1 d . .
O5B O 0.4123(2) 0.10302(19) 0.43075(18) 0.0214(6) Uani 1 1 d . .
C5B C 0.3599(3) 0.1963(3) 0.5224(3) 0.0194(9) Uani 1 1 d . .
H5BA H 0.2883 0.2264 0.5149 0.023 Uiso 1 1 calc R U
H5BB H 0.3435 0.1396 0.5737 0.023 Uiso 1 1 calc R U
O6B O 0.6357(2) 0.21638(17) 0.47441(17) 0.0160(6) Uani 1 1 d . .
C6B C 0.4760(3) 0.2013(3) 0.6048(2) 0.0170(8) Uani 1 1 d . .
H6BA H 0.4321 0.1500 0.6503 0.020 Uiso 1 1 calc R U
H6BB H 0.4878 0.2388 0.6356 0.020 Uiso 1 1 calc R U
O7B O 0.6281(2) 0.08921(18) 0.58807(18) 0.0193(6) Uani 1 1 d . .
C7B C 0.5876(3) 0.1645(2) 0.5532(2) 0.0120(7) Uani 1 1 d . .
O8B O 0.2413(2) 0.19162(19) 0.7042(2) 0.0324(8) Uani 1 1 d . .
C8B C 0.3269(3) 0.3212(2) 0.5834(2) 0.0128(7) Uani 1 1 d . .
H8BA H 0.2918 0.3614 0.5391 0.015 Uiso 1 1 calc R U
H8BB H 0.3636 0.3603 0.5975 0.015 Uiso 1 1 calc R U
C9B C 0.2354(3) 0.2729(3) 0.6685(2) 0.0148(8) Uani 1 1 d . .
Re1C Re 0.38107(2) 0.31798(2) -0.08029(2) 0.01256(4) Uani 1 1 d . .
O1C O 0.5300(3) 0.4749(2) -0.1489(2) 0.0376(8) Uani 1 1 d . .
N1C N 0.4221(2) 0.2457(2) 0.0458(2) 0.0107(6) Uani 1 1 d . .
C1C C 0.4747(3) 0.4158(3) -0.1252(3) 0.0199(9) Uani 1 1 d . .
O2C O 0.1780(3) 0.4380(2) -0.0077(2) 0.0347(8) Uani 1 1 d . .
N2C N 0.4918(4) 0.3197(2) 0.2008(3) 0.0378(11) Uani 1 1 d . .
H2CA H 0.5101 0.2978 0.2495 0.045 Uiso 1 1 calc R U
H2CB H 0.4824 0.3790 0.1762 0.045 Uiso 1 1 calc R U
C2C C 0.2563(3) 0.3951(3) -0.0365(3) 0.0203(9) Uani 1 1 d . .
O3C O 0.3421(3) 0.3909(2) -0.2604(2) 0.0476(10) Uani 1 1 d . .
C3C C 0.3538(4) 0.3632(3) -0.1917(3) 0.0260(10) Uani 1 1 d . .
O4C O 0.5044(2) 0.21612(17) -0.11838(16) 0.0155(6) Uani 1 1 d . .
C4C C 0.5407(3) 0.1554(3) -0.0579(2) 0.0141(8) Uani 1 1 d . .
O5C O 0.5991(2) 0.08595(18) -0.06768(18) 0.0213(6) Uani 1 1 d . .
C5C C 0.5171(3) 0.1754(3) 0.0274(3) 0.0180(8) Uani 1 1 d . .
H5CA H 0.5005 0.1179 0.0777 0.022 Uiso 1 1 calc R U
H5CB H 0.5851 0.1966 0.0252 0.022 Uiso 1 1 calc R U
O6C O 0.2868(2) 0.19981(18) -0.01660(17) 0.0164(6) Uani 1 1 d . .
C6C C 0.3194(3) 0.1996(3) 0.1113(2) 0.0148(8) Uani 1 1 d . .
H6CA H 0.2645 0.2443 0.1359 0.018 Uiso 1 1 calc R U
H6CB H 0.3380 0.1508 0.1611 0.018 Uiso 1 1 calc R U
O7C O 0.2149(2) 0.09179(18) 0.11087(19) 0.0229(6) Uani 1 1 d . .
C7C C 0.2695(3) 0.1593(3) 0.0669(3) 0.0150(8) Uani 1 1 d . .
O8C O 0.4905(2) 0.18111(18) 0.19624(18) 0.0232(6) Uani 1 1 d . .
C8C C 0.4497(3) 0.3099(2) 0.0795(2) 0.0150(8) Uani 1 1 d . .
H8CA H 0.3855 0.3547 0.0903 0.018 Uiso 1 1 calc R U
H8CB H 0.5135 0.3438 0.0330 0.018 Uiso 1 1 calc R U
C9C C 0.4785(3) 0.2638(3) 0.1650(2) 0.0149(8) Uani 1 1 d . .
Re1D Re 1.04336(2) 0.31878(2) -0.58078(2) 0.01179(4) Uani 1 1 d . .
O1D O 0.8791(3) 0.4698(2) -0.6475(2) 0.0369(8) Uani 1 1 d . .
N1D N 0.9190(2) 0.2436(2) -0.45177(19) 0.0109(6) Uani 1 1 d . .
C1D C 0.9422(3) 0.4130(3) -0.6230(3) 0.0197(9) Uani 1 1 d . .
O2D O 1.1149(3) 0.4473(2) -0.5157(2) 0.0329(8) Uani 1 1 d . .
N2D N 0.6541(3) 0.3080(3) -0.2960(3) 0.0430(12) Uani 1 1 d . .
H2DA H 0.5995 0.2836 -0.2477 0.052 Uiso 1 1 calc R U
H2DB H 0.6499 0.3669 -0.3246 0.052 Uiso 1 1 calc R U
C2D C 1.0871(3) 0.3997(3) -0.5401(3) 0.0180(8) Uani 1 1 d . .
O3D O 1.2200(3) 0.3902(2) -0.7635(2) 0.0424(9) Uani 1 1 d . .
C3D C 1.1544(3) 0.3647(3) -0.6942(3) 0.0231(9) Uani 1 1 d . .
O4D O 1.0033(2) 0.21695(18) -0.61614(17) 0.0165(6) Uani 1 1 d . .
C4D C 0.9322(3) 0.1593(3) -0.5570(3) 0.0140(8) Uani 1 1 d . .
O5D O 0.9099(2) 0.09345(19) -0.56821(18) 0.0211(6) Uani 1 1 d . .
C5D C 0.8673(3) 0.1791(3) -0.4703(3) 0.0186(8) Uani 1 1 d . .
H5DA H 0.7918 0.2050 -0.4715 0.022 Uiso 1 1 calc R U
H5DB H 0.8590 0.1208 -0.4207 0.022 Uiso 1 1 calc R U
O6D O 1.1392(2) 0.20266(18) -0.52415(17) 0.0158(6) Uani 1 1 d . .
C6D C 0.9854(3) 0.1905(3) -0.3915(2) 0.0165(8) Uani 1 1 d . .
H6DA H 0.9435 0.1389 -0.3443 0.020 Uiso 1 1 calc R U
H6DB H 0.9966 0.2303 -0.3626 0.020 Uiso 1 1 calc R U
O7D O 1.1421(2) 0.08424(18) -0.40437(18) 0.0189(6) Uani 1 1 d . .
C7D C 1.0965(3) 0.1547(3) -0.4422(3) 0.0146(8) Uani 1 1 d . .
O8D O 0.7503(2) 0.17464(19) -0.2871(2) 0.0277(7) Uani 1 1 d . .
C8D C 0.8308(3) 0.3056(2) -0.4111(2) 0.0159(8) Uani 1 1 d . .
H8DA H 0.7941 0.3440 -0.4549 0.019 Uiso 1 1 calc R U
H8DB H 0.8663 0.3466 -0.3982 0.019 Uiso 1 1 calc R U
C9D C 0.7421(3) 0.2566(3) -0.3255(3) 0.0170(8) Uani 1 1 d . .
O1W O 1.3610(2) 0.0893(2) -0.1371(2) 0.0231(6) Uani 1 1 d D .
H1W1 H 1.4296(11) 0.077(3) -0.153(3) 0.045(16) Uiso 1 1 d D .
H2W1 H 1.346(4) 0.1456(11) -0.148(5) 0.12(3) Uiso 1 1 d D .
O2W O 0.9221(3) -0.0159(2) 0.2113(2) 0.0254(7) Uani 1 1 d . .
H1W2 H 0.987(6) -0.046(5) 0.190(4) 0.09(2) Uiso 1 1 d . .
H2W2 H 0.904(4) -0.031(3) 0.265(3) 0.023(13) Uiso 1 1 d . .
O3W O 0.4103(3) -0.0329(2) 0.2113(2) 0.0252(7) Uani 1 1 d . .
H1W3 H 0.406(4) -0.040(3) 0.166(3) 0.043(16) Uiso 1 1 d D .
H2W3 H 0.384(5) -0.070(4) 0.257(3) 0.06(2) Uiso 1 1 d D .
O4W O 0.7078(3) 0.09760(19) 0.3548(2) 0.0221(6) Uani 1 1 d . .
H1W4 H 0.655(4) 0.147(4) 0.364(4) 0.062(18) Uiso 1 1 d D .
H2W4 H 0.766(4) 0.129(3) 0.326(3) 0.037(15) Uiso 1 1 d D .
O5W O 0.2374(2) 0.0880(2) 0.3625(2) 0.0235(6) Uani 1 1 d D .
H1W5 H 0.204(3) 0.062(3) 0.345(3) 0.035 Uiso 1 1 d D U
H2W5 H 0.218(5) 0.1421(16) 0.361(4) 0.08(2) Uiso 1 1 d D .
O6W O 0.1003(3) 0.0331(2) 0.3033(2) 0.0280(7) Uani 1 1 d . .
H1W6 H 0.125(4) 0.054(3) 0.250(3) 0.029(14) Uiso 1 1 d . .
H2W6 H 0.040(5) 0.058(4) 0.328(4) 0.07(2) Uiso 1 1 d . .
O7W O 0.6305(2) 0.01825(19) 0.26883(19) 0.0189(6) Uani 1 1 d D .
H1W7 H 0.651(4) 0.036(3) 0.300(2) 0.031(14) Uiso 1 1 d D .
H2W7 H 0.639(3) 0.058(2) 0.2190(13) 0.024(12) Uiso 1 1 d D .
O8W O 1.1402(3) -0.1022(2) 0.1500(2) 0.0249(7) Uani 1 1 d . .
H1W8 H 1.149(5) -0.148(4) 0.143(4) 0.06(2) Uiso 1 1 d . .
H2W8 H 1.170(5) -0.107(4) 0.185(4) 0.056(19) Uiso 1 1 d . .

loop_
_atom_site_aniso_label
_atom_site_aniso_U_11
_atom_site_aniso_U_22
_atom_site_aniso_U_33
_atom_site_aniso_U_23
_atom_site_aniso_U_13
_atom_site_aniso_U_12
Na1 0.0199(9) 0.0223(9) 0.0154(8) -0.0091(7) -0.0028(7) -0.0008(7)
Re1 0.01417(8) 0.00998(8) 0.00814(8) -0.00264(6) -0.00394(6) 0.00057(6)
O1 0.0199(16) 0.0300(17) 0.045(2) -0.0233(16) -0.0090(14) 0.0096(13)
N1 0.0093(15) 0.0137(16) 0.0072(15) -0.0048(12) -0.0021(12) 0.0004(12)
C1 0.022(2) 0.018(2) 0.019(2) -0.0050(17) -0.0078(18) -0.0063(17)
Na2 0.0209(8) 0.0188(8) 0.0141(8) -0.0054(6) -0.0040(6) -0.0027(6)
O2 0.038(2) 0.0285(18) 0.037(2) -0.0044(15) -0.0052(16) -0.0184(15)
N2 0.057(3) 0.028(2) 0.023(2) 0.0043(16) -0.029(2) -0.0179(19)
C2 0.021(2) 0.020(2) 0.014(2) -0.0029(16) -0.0035(17) -0.0012(17)
Na3 0.0211(9) 0.0204(9) 0.0175(8) -0.0086(7) -0.0077(7) 0.0015(7)
O3 0.061(2) 0.038(2) 0.0211(18) -0.0060(15) -0.0229(17) 0.0014(17)
C3 0.028(2) 0.018(2) 0.016(2) -0.0059(17) -0.0085(18) 0.0007(17)
Na4 0.0190(8) 0.0149(8) 0.0151(8) -0.0036(6) -0.0020(6) 0.0010(6)
O4 0.0227(15) 0.0129(13) 0.0161(14) -0.0036(11) -0.0093(12) -0.0046(11)
C4 0.0071(18) 0.017(2) 0.0143(19) -0.0072(15) -0.0037(15) 0.0029(14)
O5 0.0252(16) 0.0132(14) 0.0222(15) -0.0039(12) -0.0120(13) -0.0039(11)
C5 0.018(2) 0.017(2) 0.0139(19) -0.0051(15) -0.0051(16) -0.0050(15)
O6 0.0194(15) 0.0203(15) 0.0084(13) -0.0046(11) -0.0022(11) 0.0072(11)
C6 0.016(2) 0.024(2) 0.021(2) -0.0146(17) -0.0094(17) 0.0105(16)
O7 0.0191(15) 0.0177(15) 0.0247(16) -0.0106(12) -0.0100(12) 0.0086(11)
C7 0.0095(18) 0.018(2) 0.0135(19) -0.0055(16) -0.0025(15) -0.0001(15)
O8 0.085(3) 0.054(2) 0.0201(18) 0.0097(16) -0.0253(19) -0.048(2)
C8 0.017(2) 0.0148(19) 0.0118(19) -0.0051(15) -0.0031(15) -0.0048(15)
C9 0.027(2) 0.018(2) 0.0122(19) -0.0080(16) -0.0071(17) -0.0025(16)
Re1B 0.01210(8) 0.00915(7) 0.00749(8) -0.00273(6) -0.00030(6) -0.00032(5)
O1B 0.042(2) 0.0262(18) 0.0288(18) -0.0028(14) -0.0166(16) 0.0119(15)
N1B 0.0098(15) 0.0108(15) 0.0099(15) -0.0053(12) -0.0019(12) 0.0022(12)
C1B 0.020(2) 0.017(2) 0.0111(19) -0.0027(16) -0.0010(16) -0.0007(16)
O2B 0.0292(18) 0.0288(17) 0.044(2) -0.0222(16) -0.0123(15) -0.0027(14)
N2B 0.027(2) 0.023(2) 0.031(2) 0.0013(17) 0.0173(17) 0.0087(16)
C2B 0.013(2) 0.016(2) 0.021(2) -0.0067(17) -0.0014(16) 0.0020(15)
O3B 0.048(2) 0.0298(19) 0.0253(19) -0.0066(15) 0.0165(16) -0.0122(16)
C3B 0.028(2) 0.015(2) 0.018(2) -0.0082(17) 0.0013(19) 0.0014(17)
O4B 0.0241(15) 0.0179(14) 0.0104(13) -0.0072(11) -0.0035(11) -0.0044(11)
C4B 0.0127(19) 0.020(2) 0.0144(19) -0.0078(16) -0.0087(16) 0.0027(15)
O5B 0.0274(16) 0.0203(15) 0.0220(16) -0.0135(12) -0.0067(13) -0.0032(12)
C5B 0.016(2) 0.027(2) 0.020(2) -0.0138(18) -0.0005(17) -0.0077(16)
O6B 0.0135(14) 0.0141(14) 0.0149(14) -0.0049(11) -0.0017(11) 0.0050(10)
C6B 0.017(2) 0.017(2) 0.0123(19) -0.0027(15) -0.0035(16) 0.0021(15)
O7B 0.0179(15) 0.0120(14) 0.0242(16) -0.0021(12) -0.0087(12) 0.0037(11)
C7B 0.0098(18) 0.0136(19) 0.0148(19) -0.0061(15) -0.0049(15) -0.0006(14)
O8B 0.0318(18) 0.0151(16) 0.0231(17) 0.0012(13) 0.0118(13) 0.0014(13)
C8B 0.0138(19) 0.0085(17) 0.0117(18) -0.0022(14) -0.0018(15) 0.0017(14)
C9B 0.0139(19) 0.015(2) 0.0114(19) -0.0050(15) -0.0002(15) 0.0016(15)
Re1C 0.01618(9) 0.01313(8) 0.01011(8) -0.00494(6) -0.00674(6) 0.00234(6)
O1C 0.050(2) 0.0261(18) 0.033(2) -0.0033(15) -0.0086(17) -0.0164(16)
N1C 0.0100(15) 0.0128(16) 0.0104(15) -0.0056(12) -0.0027(12) -0.0008(12)
C1C 0.025(2) 0.018(2) 0.015(2) -0.0043(16) -0.0052(17) -0.0046(17)
O2C 0.0255(18) 0.039(2) 0.048(2) -0.0297(17) -0.0152(16) 0.0156(15)
N2C 0.087(3) 0.0168(19) 0.025(2) -0.0004(16) -0.039(2) -0.009(2)
C2C 0.024(2) 0.023(2) 0.021(2) -0.0108(18) -0.0136(18) 0.0034(17)
O3C 0.085(3) 0.045(2) 0.029(2) -0.0156(17) -0.040(2) 0.0129(19)
C3C 0.042(3) 0.020(2) 0.021(2) -0.0088(18) -0.018(2) 0.0052(19)
O4C 0.0172(14) 0.0184(14) 0.0091(13) -0.0058(11) -0.0032(11) 0.0032(11)
C4C 0.0085(18) 0.019(2) 0.0134(19) -0.0061(16) -0.0012(15) -0.0014(15)
O5C 0.0196(15) 0.0225(15) 0.0217(15) -0.0120(12) -0.0069(12) 0.0082(12)
C5C 0.017(2) 0.023(2) 0.015(2) -0.0092(16) -0.0068(16) 0.0065(16)
O6C 0.0167(14) 0.0217(15) 0.0148(14) -0.0094(11) -0.0048(11) -0.0040(11)
C6C 0.0134(19) 0.019(2) 0.0108(19) -0.0052(15) -0.0001(15) -0.0061(15)
O7C 0.0244(16) 0.0184(15) 0.0262(16) -0.0045(12) -0.0082(13) -0.0075(12)
C7C 0.0114(19) 0.0160(19) 0.022(2) -0.0131(17) -0.0055(16) 0.0032(15)
O8C 0.0381(18) 0.0159(15) 0.0193(15) -0.0013(12) -0.0166(14) -0.0041(12)
C8C 0.022(2) 0.0128(19) 0.0127(19) -0.0017(15) -0.0085(16) -0.0053(15)
C9C 0.0145(19) 0.019(2) 0.0119(19) -0.0016(15) -0.0050(15) -0.0070(15)
Re1D 0.01136(8) 0.01188(8) 0.00989(8) -0.00323(6) -0.00097(6) -0.00155(6)
O1D 0.040(2) 0.0262(18) 0.037(2) -0.0017(15) -0.0182(16) 0.0096(15)
N1D 0.0106(15) 0.0112(15) 0.0094(15) -0.0043(12) -0.0016(12) 0.0016(12)
C1D 0.022(2) 0.017(2) 0.016(2) -0.0031(16) -0.0050(17) 0.0008(17)
O2D 0.0343(19) 0.0309(18) 0.045(2) -0.0215(16) -0.0169(16) -0.0026(14)
N2D 0.034(2) 0.021(2) 0.034(2) -0.0006(18) 0.0200(19) 0.0080(17)
C2D 0.014(2) 0.019(2) 0.021(2) -0.0097(17) -0.0022(16) 0.0010(15)
O3D 0.039(2) 0.043(2) 0.0219(18) -0.0041(16) 0.0145(15) -0.0144(16)
C3D 0.023(2) 0.020(2) 0.022(2) -0.0077(18) -0.0020(19) -0.0014(17)
O4D 0.0206(15) 0.0185(14) 0.0118(14) -0.0063(11) -0.0039(11) -0.0044(11)
C4D 0.0106(19) 0.0167(19) 0.0154(19) -0.0053(16) -0.0060(15) 0.0010(15)
O5D 0.0240(16) 0.0229(15) 0.0206(15) -0.0104(12) -0.0067(12) -0.0055(12)
C5D 0.016(2) 0.025(2) 0.017(2) -0.0100(17) -0.0008(16) -0.0065(16)
O6D 0.0135(14) 0.0191(14) 0.0133(14) -0.0064(11) -0.0039(11) 0.0030(11)
C6D 0.014(2) 0.020(2) 0.0109(19) -0.0042(15) -0.0035(15) 0.0055(15)
O7D 0.0191(15) 0.0171(14) 0.0218(15) -0.0067(12) -0.0105(12) 0.0047(11)
C7D 0.0112(19) 0.016(2) 0.020(2) -0.0089(16) -0.0055(16) -0.0008(15)
O8D 0.0264(17) 0.0163(15) 0.0230(16) 0.0001(12) 0.0038(13) 0.0000(12)
C8D 0.0115(19) 0.0136(19) 0.0138(19) -0.0049(15) 0.0023(15) 0.0060(14)
C9D 0.016(2) 0.017(2) 0.015(2) -0.0061(16) -0.0023(16) 0.0029(15)
O1W 0.0194(17) 0.0246(17) 0.0290(17) -0.0152(14) -0.0059(14) -0.0005(12)
O2W 0.0249(18) 0.0286(17) 0.0227(18) -0.0052(14) -0.0111(15) -0.0013(14)
O3W 0.0298(18) 0.0282(18) 0.0192(17) -0.0056(15) -0.0078(15) -0.0094(14)
O4W 0.0219(16) 0.0215(16) 0.0204(16) -0.0098(13) -0.0023(13) 0.0004(13)
O5W 0.0219(16) 0.0231(17) 0.0297(17) -0.0155(14) -0.0105(13) 0.0067(13)
O6W 0.0272(19) 0.0314(18) 0.0238(19) -0.0098(15) -0.0057(15) -0.0022(15)
O7W 0.0173(15) 0.0208(15) 0.0168(15) -0.0028(12) -0.0074(12) -0.0002(11)
O8W 0.0303(19) 0.0269(19) 0.0195(17) -0.0118(14) -0.0061(14) -0.0023(14)

loop_
_atom_type_symbol
_atom_type_description
_atom_type_scat_dispersion_real
_atom_type_scat_dispersion_imag
_atom_type_scat_source
C C 0.0033 0.0016 'International Tables Vol C Tables 4.2.6.8 and 6.1.1.4'
H H 0.0000 0.0000 'International Tables Vol C Tables 4.2.6.8 and 6.1.1.4'
N N 0.0061 0.0033 'International Tables Vol C Tables 4.2.6.8 and 6.1.1.4'
O O 0.0106 0.0060 'International Tables Vol C Tables 4.2.6.8 and 6.1.1.4'
Na Na 0.0362 0.0249 'International Tables Vol C Tables 4.2.6.8 and 6.1.1.4'
Re Re -1.0185 7.2310 'International Tables Vol C Tables 4.2.6.8 and 6.1.1.4'

loop_
_geom_angle_atom_site_label_1
_geom_angle_atom_site_label_2
_geom_angle_atom_site_label_3
_geom_angle
_geom_angle_site_symmetry_1
_geom_angle_site_symmetry_3
O7D Na1 O5D 86.92(10) 2_755 1_556
O7D Na1 O7B 173.46(11) 2_755 .
O5D Na1 O7B 98.90(10) 1_556 .
O7D Na1 O4W 83.41(11) 2_755 .
O5D Na1 O4W 87.83(11) 1_556 .
O7B Na1 O4W 99.72(11) . .
O7D Na1 O5W 100.15(11) 2_755 2_656
O5D Na1 O5W 100.74(11) 1_556 2_656
O7B Na1 O5W 75.91(10) . 2_656
O4W Na1 O5W 170.83(12) . 2_656
O7D Na1 O5B 91.58(10) 2_755 2_656
O5D Na1 O5B 171.70(10) 1_556 2_656
O7B Na1 O5B 82.24(10) . 2_656
O4W Na1 O5B 100.11(11) . 2_656
O5W Na1 O5B 71.48(10) 2_656 2_656
O7D Na1 C7D 20.75(10) 2_755 2_755
O5D Na1 C7D 89.23(11) 1_556 2_755
O7B Na1 C7D 155.08(11) . 2_755
O4W Na1 C7D 104.11(11) . 2_755
O5W Na1 C7D 79.45(11) 2_656 2_755
O5B Na1 C7D 86.52(10) 2_656 2_755
O7D Na1 Na4 128.41(9) 2_755 2_656
O5D Na1 Na4 129.88(9) 1_556 2_656
O7B Na1 Na4 45.20(7) . 2_656
O4W Na1 Na4 125.49(10) . 2_656
O5W Na1 Na4 45.97(8) 2_656 2_656
O5B Na1 Na4 46.41(7) 2_656 2_656
C7D Na1 Na4 112.62(9) 2_755 2_656
C2 Re1 C1 89.04(17) . .
C2 Re1 C3 88.61(17) . .
C1 Re1 C3 88.12(17) . .
C2 Re1 O6 97.49(14) . .
C1 Re1 O6 172.72(13) . .
C3 Re1 O6 95.22(14) . .
C2 Re1 O4 173.89(13) . .
C1 Re1 O4 94.83(14) . .
C3 Re1 O4 96.22(14) . .
O6 Re1 O4 78.40(11) . .
C2 Re1 N1 97.32(14) . .
C1 Re1 N1 98.40(14) . .
C3 Re1 N1 171.22(14) . .
O6 Re1 N1 77.65(10) . .
O4 Re1 N1 77.46(10) . .
C8 N1 C6 109.3(3) . .
C8 N1 C5 111.6(3) . .
C6 N1 C5 109.4(3) . .
C8 N1 Re1 113.4(2) . .
C6 N1 Re1 107.2(2) . .
C5 N1 Re1 105.7(2) . .
O1 C1 Re1 178.3(3) . .
O8B Na2 O7 105.24(12) 2_656 2_755
O8B Na2 O2W 94.63(13) 2_656 .
O7 Na2 O2W 102.00(13) 2_755 .
O8B Na2 O1W 92.30(13) 2_656 2_755
O7 Na2 O1W 78.73(11) 2_755 2_755
O2W Na2 O1W 172.56(13) . 2_755
O8B Na2 O7W 90.78(11) 2_656 .
O7 Na2 O7W 156.10(11) 2_755 .
O2W Na2 O7W 94.07(12) . .
O1W Na2 O7W 83.10(11) 2_755 .
O8B Na2 O5 161.80(12) 2_656 .
O7 Na2 O5 85.32(10) 2_755 .
O2W Na2 O5 97.63(11) . .
O1W Na2 O5 75.00(10) 2_755 .
O7W Na2 O5 75.01(10) . .
O8B Na2 Na3 131.96(11) 2_656 2_755
O7 Na2 Na3 49.01(8) 2_755 2_755
O2W Na2 Na3 126.80(10) . 2_755
O1W Na2 Na3 48.40(8) 2_755 2_755
O7W Na2 Na3 107.10(9) . 2_755
O5 Na2 Na3 46.24(7) . 2_755
O8B Na2 H2W7 109.8(4) 2_656 .
O7 Na2 H2W7 138.8(4) 2_755 .
O2W Na2 H2W7 96.0(8) . .
O1W Na2 H2W7 79.0(8) 2_755 .
O7W Na2 H2W7 19.4(3) . .
O5 Na2 H2W7 55.6(3) . .
Na3 Na2 H2W7 90.8(5) 2_755 .
C9 N2 H2A 120.0 . .
C9 N2 H2B 120.0 . .
H2A N2 H2B 120.0 . .
O2 C2 Re1 178.2(4) . .
O5 Na3 O7C 172.10(11) 2_755 1_655
O5 Na3 O8W 91.85(12) 2_755 .
O7C Na3 O8W 82.31(12) 1_655 .
O5 Na3 O1W 76.10(11) 2_755 .
O7C Na3 O1W 109.97(11) 1_655 .
O8W Na3 O1W 167.58(12) . .
O5 Na3 O7 84.10(10) 2_755 .
O7C Na3 O7 92.47(10) 1_655 .
O8W Na3 O7 106.83(12) . .
O1W Na3 O7 75.36(11) . .
O5 Na3 O5C 94.79(10) 2_755 2_755
O7C Na3 O5C 89.47(10) 1_655 2_755
O8W Na3 O5C 80.22(11) . 2_755
O1W Na3 O5C 97.54(11) . 2_755
O7 Na3 O5C 172.87(11) . 2_755
O5 Na3 C7C 162.39(12) 2_755 1_655
O7C Na3 C7C 23.40(10) 1_655 1_655
O8W Na3 C7C 105.56(13) . 1_655
O1W Na3 C7C 86.63(11) . 1_655
O7 Na3 C7C 88.28(10) . 1_655
O5C Na3 C7C 90.81(10) 2_755 1_655
O5 Na3 Na2 48.62(7) 2_755 2_755
O7C Na3 Na2 131.72(9) 1_655 2_755
O8W Na3 Na2 125.44(10) . 2_755
O1W Na3 Na2 47.59(8) . 2_755
O7 Na3 Na2 45.17(7) . 2_755
O5C Na3 Na2 129.83(9) 2_755 2_755
C7C Na3 Na2 116.14(9) 1_655 2_755
O3 C3 Re1 178.9(4) . .
O8C Na4 O7B 171.69(12) . 2_656
O8C Na4 O5W 101.71(12) . .
O7B Na4 O5W 80.44(11) 2_656 .
O8C Na4 O5B 98.12(11) . .
O7B Na4 O5B 90.17(11) 2_656 .
O5W Na4 O5B 78.54(11) . .
O8C Na4 O7W 78.57(11) . .
O7B Na4 O7W 100.06(10) 2_656 .
O5W Na4 O7W 174.58(12) . .
O5B Na4 O7W 96.05(11) . .
O8C Na4 O3W 94.79(12) . .
O7B Na4 O3W 77.04(11) 2_656 .
O5W Na4 O3W 92.73(11) . .
O5B Na4 O3W 165.64(12) . .
O7W Na4 O3W 92.64(11) . .
O8C Na4 Na1 139.20(10) . 2_656
O7B Na4 Na1 47.68(8) 2_656 2_656
O5W Na4 Na1 49.46(8) . 2_656
O5B Na4 Na1 53.35(8) . 2_656
O7W Na4 Na1 127.27(9) . 2_656
O3W Na4 Na1 112.36(9) . 2_656
O8C Na4 H2W3 111.6(11) . .
O7B Na4 H2W3 60.3(11) 2_656 .
O5W Na4 H2W3 87.3(12) . .
O5B Na4 H2W3 149.1(11) . .
O7W Na4 H2W3 97.6(12) . .
O3W Na4 H2W3 17.0(10) . .
Na1 Na4 H2W3 96.8(11) 2_656 .
O8C Na4 H2W7 60.9(5) . .
O7B Na4 H2W7 116.6(6) 2_656 .
O5W Na4 H2W7 162.5(5) . .
O5B Na4 H2W7 104.0(7) . .
O7W Na4 H2W7 18.9(4) . .
O3W Na4 H2W7 87.8(8) . .
Na1 Na4 H2W7 145.1(4) 2_656 .
H2W3 Na4 H2W7 97.7(14) . .
C4 O4 Re1 117.4(2) . .
O5 C4 O4 123.2(3) . .
O5 C4 C5 119.7(3) . .
O4 C4 C5 117.0(3) . .
C4 O5 Na3 125.6(2) . 2_755
C4 O5 Na2 134.2(2) . .
Na3 O5 Na2 85.14(10) 2_755 .
N1 C5 C4 111.6(3) . .
N1 C5 H5A 109.3 . .
C4 C5 H5A 109.3 . .
N1 C5 H5B 109.3 . .
C4 C5 H5B 109.3 . .
H5A C5 H5B 108.0 . .
C7 O6 Re1 119.1(2) . .
N1 C6 C7 113.7(3) . .
N1 C6 H6A 108.8 . .
C7 C6 H6A 108.8 . .
N1 C6 H6B 108.8 . .
C7 C6 H6B 108.8 . .
H6A C6 H6B 107.7 . .
C7 O7 Na2 129.9(3) . 2_755
C7 O7 Na3 138.5(3) . .
Na2 O7 Na3 85.81(10) 2_755 .
O7 C7 O6 125.2(3) . .
O7 C7 C6 119.4(3) . .
O6 C7 C6 115.2(3) . .
N1 C8 C9 113.0(3) . .
N1 C8 H8A 109.0 . .
C9 C8 H8A 109.0 . .
N1 C8 H8B 109.0 . .
C9 C8 H8B 109.0 . .
H8A C8 H8B 107.8 . .
O8 C9 N2 121.9(4) . .
O8 C9 C8 121.6(3) . .
N2 C9 C8 116.4(3) . .
C1B Re1B C2B 89.64(17) . .
C1B Re1B C3B 87.85(17) . .
C2B Re1B C3B 87.46(17) . .
C1B Re1B O6B 173.31(13) . .
C2B Re1B O6B 93.13(14) . .
C3B Re1B O6B 98.35(14) . .
C1B Re1B O4B 98.78(14) . .
C2B Re1B O4B 171.27(14) . .
C3B Re1B O4B 95.13(14) . .
O6B Re1B O4B 78.26(10) . .
C1B Re1B N1B 96.24(14) . .
C2B Re1B N1B 98.97(14) . .
C3B Re1B N1B 172.37(14) . .
O6B Re1B N1B 77.32(10) . .
O4B Re1B N1B 77.91(10) . .
C8B N1B C6B 110.7(3) . .
C8B N1B C5B 110.2(3) . .
C6B N1B C5B 109.1(3) . .
C8B N1B Re1B 112.7(2) . .
C6B N1B Re1B 105.9(2) . .
C5B N1B Re1B 108.1(2) . .
O1B C1B Re1B 177.7(4) . .
C9B N2B H2BA 120.0 . .
C9B N2B H2BB 120.0 . .
H2BA N2B H2BB 120.0 . .
O2B C2B Re1B 176.0(3) . .
O3B C3B Re1B 178.9(4) . .
C4B O4B Re1B 118.8(2) . .
O5B C4B O4B 124.4(4) . .
O5B C4B C5B 119.1(3) . .
O4B C4B C5B 116.4(3) . .
C4B O5B Na4 137.7(3) . .
C4B O5B Na1 134.9(3) . 2_656
Na4 O5B Na1 80.24(9) . 2_656
N1B C5B C4B 114.0(3) . .
N1B C5B H5BA 108.8 . .
C4B C5B H5BA 108.8 . .
N1B C5B H5BB 108.8 . .
C4B C5B H5BB 108.8 . .
H5BA C5B H5BB 107.7 . .
C7B O6B Re1B 117.9(2) . .
N1B C6B C7B 110.3(3) . .
N1B C6B H6BA 109.6 . .
C7B C6B H6BA 109.6 . .
N1B C6B H6BB 109.6 . .
C7B C6B H6BB 109.6 . .
H6BA C6B H6BB 108.1 . .
C7B O7B Na4 139.2(3) . 2_656
C7B O7B Na1 116.4(2) . .
Na4 O7B Na1 87.12(10) 2_656 .
O7B C7B O6B 123.5(3) . .
O7B C7B C6B 119.9(3) . .
O6B C7B C6B 116.5(3) . .
C9B O8B Na2 155.4(3) . 2_656
N1B C8B C9B 114.2(3) . .
N1B C8B H8BA 108.7 . .
C9B C8B H8BA 108.7 . .
N1B C8B H8BB 108.7 . .
C9B C8B H8BB 108.7 . .
H8BA C8B H8BB 107.6 . .
O8B C9B N2B 121.8(4) . .
O8B C9B C8B 122.0(3) . .
N2B C9B C8B 116.1(3) . .
C1C Re1C C2C 89.70(18) . .
C1C Re1C C3C 87.49(18) . .
C2C Re1C C3C 88.43(17) . .
C1C Re1C O4C 98.56(14) . .
C2C Re1C O4C 171.62(14) . .
C3C Re1C O4C 93.31(14) . .
C1C Re1C O6C 172.28(14) . .
C2C Re1C O6C 92.76(15) . .
C3C Re1C O6C 99.88(15) . .
O4C Re1C O6C 78.86(10) . .
C1C Re1C N1C 96.95(14) . .
C2C Re1C N1C 98.68(14) . .
C3C Re1C N1C 171.61(14) . .
O4C Re1C N1C 79.02(10) . .
O6C Re1C N1C 75.46(10) . .
C8C N1C C6C 110.0(3) . .
C8C N1C C5C 111.5(3) . .
C6C N1C C5C 110.1(3) . .
C8C N1C Re1C 112.3(2) . .
C6C N1C Re1C 105.0(2) . .
C5C N1C Re1C 107.8(2) . .
O1C C1C Re1C 177.2(4) . .
C9C N2C H2CA 120.0 . .
C9C N2C H2CB 120.0 . .
H2CA N2C H2CB 120.0 . .
O2C C2C Re1C 176.7(4) . .
O3C C3C Re1C 177.1(4) . .
C4C O4C Re1C 118.0(2) . .
O5C C4C O4C 124.3(3) . .
O5C C4C C5C 118.3(3) . .
O4C C4C C5C 117.2(3) . .
C4C O5C Na3 134.8(2) . 2_755
N1C C5C C4C 115.0(3) . .
N1C C5C H5CA 108.5 . .
C4C C5C H5CA 108.5 . .
N1C C5C H5CB 108.5 . .
C4C C5C H5CB 108.5 . .
H5CA C5C H5CB 107.5 . .
C7C O6C Re1C 117.9(2) . .
N1C C6C C7C 110.3(3) . .
N1C C6C H6CA 109.6 . .
C7C C6C H6CA 109.6 . .
N1C C6C H6CB 109.6 . .
C7C C6C H6CB 109.6 . .
H6CA C6C H6CB 108.1 . .
C7C O7C Na3 106.6(2) . 1_455
O7C C7C O6C 123.7(3) . .
O7C C7C C6C 120.0(3) . .
O6C C7C C6C 116.2(3) . .
O7C C7C Na3 50.0(2) . 1_455
O6C C7C Na3 79.9(2) . 1_455
C6C C7C Na3 151.6(3) . 1_455
C9C O8C Na4 148.0(3) . .
N1C C8C C9C 114.2(3) . .
N1C C8C H8CA 108.7 . .
C9C C8C H8CA 108.7 . .
N1C C8C H8CB 108.7 . .
C9C C8C H8CB 108.7 . .
H8CA C8C H8CB 107.6 . .
O8C C9C N2C 122.7(4) . .
O8C C9C C8C 122.2(3) . .
N2C C9C C8C 115.1(3) . .
C1D Re1D C3D 87.87(17) . .
C1D Re1D C2D 89.46(17) . .
C3D Re1D C2D 88.73(17) . .
C1D Re1D O4D 96.75(14) . .
C3D Re1D O4D 93.43(14) . .
C2D Re1D O4D 173.49(14) . .
C1D Re1D O6D 172.71(14) . .
C3D Re1D O6D 98.15(14) . .
C2D Re1D O6D 94.74(14) . .
O4D Re1D O6D 78.88(10) . .
C1D Re1D N1D 97.20(14) . .
C3D Re1D N1D 170.93(14) . .
C2D Re1D N1D 98.80(14) . .
O4D Re1D N1D 78.55(10) . .
O6D Re1D N1D 76.30(10) . .
C8D N1D C6D 110.8(3) . .
C8D N1D C5D 109.9(3) . .
C6D N1D C5D 109.8(3) . .
C8D N1D Re1D 112.9(2) . .
C6D N1D Re1D 105.6(2) . .
C5D N1D Re1D 107.7(2) . .
O1D C1D Re1D 178.9(4) . .
C9D N2D H2DA 120.0 . .
C9D N2D H2DB 120.0 . .
H2DA N2D H2DB 120.0 . .
O2D C2D Re1D 178.8(4) . .
O3D C3D Re1D 177.4(4) . .
C4D O4D Re1D 119.2(2) . .
O5D C4D O4D 124.5(4) . .
O5D C4D C5D 118.8(3) . .
O4D C4D C5D 116.6(3) . .
C4D O5D Na1 135.1(3) . 1_554
N1D C5D C4D 114.8(3) . .
N1D C5D H5DA 108.6 . .
C4D C5D H5DA 108.6 . .
N1D C5D H5DB 108.6 . .
C4D C5D H5DB 108.6 . .
H5DA C5D H5DB 107.5 . .
C7D O6D Re1D 118.6(2) . .
N1D C6D C7D 111.2(3) . .
N1D C6D H6DA 109.4 . .
C7D C6D H6DA 109.4 . .
N1D C6D H6DB 109.4 . .
C7D C6D H6DB 109.4 . .
H6DA C6D H6DB 108.0 . .
C7D O7D Na1 116.9(3) . 2_755
O7D C7D O6D 123.9(4) . .
O7D C7D C6D 119.7(3) . .
O6D C7D C6D 116.3(3) . .
O7D C7D Na1 42.33(19) . 2_755
O6D C7D Na1 87.3(2) . 2_755
C6D C7D Na1 148.9(3) . 2_755
N1D C8D C9D 114.3(3) . .
N1D C8D H8DA 108.7 . .
C9D C8D H8DA 108.7 . .
N1D C8D H8DB 108.7 . .
C9D C8D H8DB 108.7 . .
H8DA C8D H8DB 107.6 . .
O8D C9D N2D 121.4(4) . .
O8D C9D C8D 122.9(3) . .
N2D C9D C8D 115.6(3) . .
Na2 O1W Na3 84.02(11) 2_755 .
Na2 O1W H1W1 133(4) 2_755 .
Na3 O1W H1W1 119(3) . .
Na2 O1W H2W1 96(5) 2_755 .
Na3 O1W H2W1 111(5) . .
H1W1 O1W H2W1 111(3) . .
Na2 O2W H1W2 108(4) . .
Na2 O2W H2W2 107(3) . .
H1W2 O2W H2W2 110(5) . .
Na4 O3W H1W3 159(3) . .
Na4 O3W H2W3 84(4) . .
H1W3 O3W H2W3 115(4) . .
Na1 O4W H1W4 111(3) . .
Na1 O4W H2W4 99(3) . .
H1W4 O4W H2W4 97(3) . .
Na4 O5W Na1 84.57(10) . 2_656
Na4 O5W H1W5 110(3) . .
Na1 O5W H1W5 110(3) 2_656 .
Na4 O5W H2W5 116(4) . .
Na1 O5W H2W5 111(5) 2_656 .
H1W5 O5W H2W5 119(5) . .
H1W6 O6W H2W6 116(5) . .
Na4 O7W Na2 142.14(13) . .
Na4 O7W H1W7 106(3) . .
Na2 O7W H1W7 111(3) . .
Na4 O7W H2W7 91(3) . .
Na2 O7W H2W7 82(3) . .
H1W7 O7W H2W7 110(2) . .
Na3 O8W H1W8 109(5) . .
Na3 O8W H2W8 104(4) . .
H1W8 O8W H2W8 106(6) . .

loop_
_geom_bond_atom_site_label_1
_geom_bond_atom_site_label_2
_geom_bond_distance
_geom_bond_site_symmetry_2
Na1 O7D 2.334(3) 2_755
Na1 O5D 2.382(3) 1_556
Na1 O7B 2.408(3) .
Na1 O4W 2.423(3) .
Na1 O5W 2.483(3) 2_656
Na1 O5B 2.648(3) 2_656
Na1 C7D 3.091(4) 2_755
Na1 Na4 3.252(2) 2_656
Re1 C2 1.901(4) .
Re1 C1 1.912(4) .
Re1 C3 1.918(4) .
Re1 O6 2.135(3) .
Re1 O4 2.140(3) .
Re1 N1 2.257(3) .
O1 C1 1.152(5) .
N1 C8 1.493(4) .
N1 C6 1.495(4) .
N1 C5 1.499(4) .
Na2 O8B 2.243(3) 2_656
Na2 O7 2.329(3) 2_755
Na2 O2W 2.352(3) .
Na2 O1W 2.431(3) 2_755
Na2 O7W 2.466(3) .
Na2 O5 2.467(3) .
Na2 Na3 3.275(2) 2_755
Na2 H2W7 2.49(4) .
O2 C2 1.159(5) .
N2 C9 1.315(5) .
N2 H2A 0.8800 .
N2 H2B 0.8800 .
Na3 O5 2.374(3) 2_755
Na3 O7C 2.379(3) 1_655
Na3 O8W 2.422(4) .
Na3 O1W 2.463(3) .
Na3 O7 2.479(3) .
Na3 O5C 2.498(3) 2_755
Na3 C7C 2.975(4) 1_655
Na3 Na2 3.275(2) 2_755
O3 C3 1.158(5) .
Na4 O8C 2.292(3) .
Na4 O7B 2.311(3) 2_656
Na4 O5W 2.349(3) .
Na4 O5B 2.390(3) .
Na4 O7W 2.437(3) .
Na4 O3W 2.626(3) .
Na4 Na1 3.252(2) 2_656
Na4 H2W3 2.66(6) .
Na4 H2W7 2.59(4) .
O4 C4 1.284(4) .
C4 O5 1.239(4) .
C4 C5 1.503(5) .
O5 Na3 2.374(3) 2_755
C5 H5A 0.9900 .
C5 H5B 0.9900 .
O6 C7 1.293(4) .
C6 C7 1.518(5) .
C6 H6A 0.9900 .
C6 H6B 0.9900 .
O7 C7 1.226(4) .
O7 Na2 2.329(3) 2_755
O8 C9 1.222(5) .
C8 C9 1.534(5) .
C8 H8A 0.9900 .
C8 H8B 0.9900 .
Re1B C1B 1.900(4) .
Re1B C2B 1.904(4) .
Re1B C3B 1.918(4) .
Re1B O6B 2.129(3) .
Re1B O4B 2.144(3) .
Re1B N1B 2.245(3) .
O1B C1B 1.163(5) .
N1B C8B 1.487(4) .
N1B C6B 1.502(5) .
N1B C5B 1.504(5) .
O2B C2B 1.158(5) .
N2B C9B 1.313(5) .
N2B H2BA 0.8800 .
N2B H2BB 0.8800 .
O3B C3B 1.156(5) .
O4B C4B 1.293(5) .
C4B O5B 1.227(4) .
C4B C5B 1.514(5) .
O5B Na1 2.648(3) 2_656
C5B H5BA 0.9900 .
C5B H5BB 0.9900 .
O6B C7B 1.283(4) .
C6B C7B 1.521(5) .
C6B H6BA 0.9900 .
C6B H6BB 0.9900 .
O7B C7B 1.231(4) .
O7B Na4 2.311(3) 2_656
O8B C9B 1.204(5) .
O8B Na2 2.243(3) 2_656
C8B C9B 1.541(5) .
C8B H8BA 0.9900 .
C8B H8BB 0.9900 .
Re1C C1C 1.907(4) .
Re1C C2C 1.914(4) .
Re1C C3C 1.920(4) .
Re1C O4C 2.135(3) .
Re1C O6C 2.144(3) .
Re1C N1C 2.251(3) .
O1C C1C 1.152(5) .
N1C C8C 1.490(4) .
N1C C6C 1.497(4) .
N1C C5C 1.511(5) .
O2C C2C 1.156(5) .
N2C C9C 1.314(5) .
N2C H2CA 0.8800 .
N2C H2CB 0.8800 .
O3C C3C 1.154(5) .
O4C C4C 1.295(4) .
C4C O5C 1.233(4) .
C4C C5C 1.516(5) .
O5C Na3 2.498(3) 2_755
C5C H5CA 0.9900 .
C5C H5CB 0.9900 .
O6C C7C 1.286(5) .
C6C C7C 1.515(5) .
C6C H6CA 0.9900 .
C6C H6CB 0.9900 .
O7C C7C 1.233(5) .
O7C Na3 2.379(3) 1_455
C7C Na3 2.975(4) 1_455
O8C C9C 1.219(4) .
C8C C9C 1.528(5) .
C8C H8CA 0.9900 .
C8C H8CB 0.9900 .
Re1D C1D 1.903(4) .
Re1D C3D 1.917(4) .
Re1D C2D 1.918(4) .
Re1D O4D 2.124(3) .
Re1D O6D 2.135(3) .
Re1D N1D 2.254(3) .
O1D C1D 1.160(5) .
N1D C8D 1.490(4) .
N1D C6D 1.503(4) .
N1D C5D 1.503(5) .
O2D C2D 1.151(5) .
N2D C9D 1.314(5) .
N2D H2DA 0.8800 .
N2D H2DB 0.8800 .
O3D C3D 1.153(5) .
O4D C4D 1.292(4) .
C4D O5D 1.229(4) .
C4D C5D 1.523(5) .
O5D Na1 2.382(3) 1_554
C5D H5DA 0.9900 .
C5D H5DB 0.9900 .
O6D C7D 1.288(5) .
C6D C7D 1.505(5) .
C6D H6DA 0.9900 .
C6D H6DB 0.9900 .
O7D C7D 1.228(4) .
O7D Na1 2.334(3) 2_755
C7D Na1 3.091(4) 2_755
O8D C9D 1.223(5) .
C8D C9D 1.530(5) .
C8D H8DA 0.9900 .
C8D H8DB 0.9900 .
O1W Na2 2.431(3) 2_755
O1W H1W1 0.834(10) .
O1W H2W1 0.836(10) .
O2W H1W2 0.90(7) .
O2W H2W2 0.81(5) .
O3W H1W3 0.85(5) .
O3W H2W3 0.78(5) .
O4W H1W4 0.95(5) .
O4W H2W4 0.87(5) .
O5W Na1 2.483(3) 2_656
O5W H1W5 0.837(10) .
O5W H2W5 0.836(10) .
O6W H1W6 0.81(5) .
O6W H2W6 0.84(6) .
O7W H1W7 0.838(10) .
O7W H2W7 0.838(10) .
O8W H1W8 0.74(6) .
O8W H2W8 0.80(6) .

loop_
_geom_hbond_atom_site_label_D
_geom_hbond_atom_site_label_H
_geom_hbond_atom_site_label_A
_geom_hbond_distance_DH
_geom_hbond_distance_HA
_geom_hbond_distance_DA
_geom_hbond_angle_DHA
_geom_hbond_site_symmetry_A
N2 H2A O4D 0.88 2.10 2.932(4) 157.3 1_556
N2 H2B O2 0.88 2.39 3.070(5) 134.7 2_765
N2B H2BA O6 0.88 2.17 2.984(5) 154.5 1_456
N2B H2BB O1D 0.88 2.17 3.016(5) 161.7 2_665
N2C H2CA O4B 0.88 2.09 2.939(4) 161.3 .
N2C H2CB O1C 0.88 2.17 3.020(5) 163.2 2_665
N2D H2DA O4C 0.88 2.08 2.936(5) 164.5 .
N2D H2DB O1B 0.88 2.18 3.031(5) 161.4 2_665
O1W H1W1 O3W 0.834(10) 2.052(17) 2.866(5) 165(5) 2_755
O1W H2W1 O6C 0.836(10) 2.50(8) 2.954(4) 115(7) 1_655
O2W H1W2 O8W 0.90(7) 1.99(7) 2.882(5) 171(6) .
O2W H2W2 O7D 0.81(5) 2.11(5) 2.913(5) 174(4) 2_755
O3W H1W3 O5C 0.85(5) 2.09(5) 2.924(4) 169(5) 2_655
O4W H1W4 O4B 0.95(5) 2.11(5) 3.024(4) 161(4) .
O4W H1W4 O6B 0.95(5) 2.44(6) 3.049(4) 122(4) .
O4W H2W4 O8 0.87(5) 1.94(5) 2.789(5) 164(4) .
O5W H1W5 O6W 0.837(10) 1.937(17) 2.750(4) 164(5) .
O5W H2W5 O6D 0.836(10) 2.31(5) 2.916(4) 129(6) 1_456
O6W H1W6 O7C 0.81(5) 2.13(5) 2.931(5) 169(5) .
O6W H2W6 O5D 0.84(6) 2.10(6) 2.902(5) 158(6) 1_456
O7W H1W7 O4W 0.838(10) 1.948(13) 2.777(4) 170(4) .
O8W H1W8 O4 0.74(6) 2.26(7) 2.889(4) 142(6) 2_755
O8W H2W8 O8D 0.80(6) 2.20(6) 2.956(5) 159(5) 2_755

loop_
_geom_torsion_atom_site_label_1
_geom_torsion_atom_site_label_2
_geom_torsion_atom_site_label_3
_geom_torsion_atom_site_label_4
_geom_torsion
_geom_torsion_site_symmetry_1
_geom_torsion_site_symmetry_4
Re1 O4 C4 O5 -169.4(3) . .
Re1 O4 C4 C5 14.0(4) . .
O4 C4 O5 Na3 25.6(5) . 2_755
C5 C4 O5 Na3 -158.0(3) . 2_755
O4 C4 O5 Na2 149.1(3) . .
C5 C4 O5 Na2 -34.4(5) . .
C8 N1 C5 C4 158.2(3) . .
C6 N1 C5 C4 -80.7(4) . .
Re1 N1 C5 C4 34.4(3) . .
O5 C4 C5 N1 149.1(3) . .
O4 C4 C5 N1 -34.3(4) . .
C8 N1 C6 C7 -150.2(3) . .
C5 N1 C6 C7 87.3(4) . .
Re1 N1 C6 C7 -26.9(4) . .
Na2 O7 C7 O6 12.1(6) 2_755 .
Na3 O7 C7 O6 155.2(3) . .
Na2 O7 C7 C6 -163.5(3) 2_755 .
Na3 O7 C7 C6 -20.3(6) . .
Re1 O6 C7 O7 168.2(3) . .
Re1 O6 C7 C6 -16.1(4) . .
N1 C6 C7 O7 -154.3(3) . .
N1 C6 C7 O6 29.7(5) . .
C6 N1 C8 C9 -56.3(4) . .
C5 N1 C8 C9 64.9(4) . .
Re1 N1 C8 C9 -175.8(2) . .
N1 C8 C9 O8 -41.7(5) . .
N1 C8 C9 N2 135.2(4) . .
Re1B O4B C4B O5B -170.7(3) . .
Re1B O4B C4B C5B 13.1(4) . .
O4B C4B O5B Na4 -25.8(6) . .
C5B C4B O5B Na4 150.4(3) . .
O4B C4B O5B Na1 -163.5(3) . 2_656
C5B C4B O5B Na1 12.7(5) . 2_656
C8B N1B C5B C4B 146.1(3) . .
C6B N1B C5B C4B -92.1(4) . .
Re1B N1B C5B C4B 22.6(4) . .
O5B C4B C5B N1B 158.9(3) . .
O4B C4B C5B N1B -24.6(5) . .
C8B N1B C6B C7B -158.9(3) . .
C5B N1B C6B C7B 79.6(4) . .
Re1B N1B C6B C7B -36.5(3) . .
Na4 O7B C7B O6B -148.2(3) 2_656 .
Na1 O7B C7B O6B -28.9(4) . .
Na4 O7B C7B C6B 33.2(6) 2_656 .
Na1 O7B C7B C6B 152.5(3) . .
Re1B O6B C7B O7B 168.9(3) . .
Re1B O6B C7B C6B -12.5(4) . .
N1B C6B C7B O7B -146.8(3) . .
N1B C6B C7B O6B 34.5(4) . .
C6B N1B C8B C9B -63.6(4) . .
C5B N1B C8B C9B 57.2(4) . .
Re1B N1B C8B C9B 178.0(2) . .
Na2 O8B C9B N2B -36.3(10) 2_656 .
Na2 O8B C9B C8B 145.8(5) 2_656 .
N1B C8B C9B O8B 8.3(5) . .
N1B C8B C9B N2B -169.7(4) . .
Re1C O4C C4C O5C 169.0(3) . .
Re1C O4C C4C C5C -16.0(4) . .
O4C C4C O5C Na3 145.4(3) . 2_755
C5C C4C O5C Na3 -29.5(5) . 2_755
C8C N1C C5C C4C -137.6(3) . .
C6C N1C C5C C4C 100.0(4) . .
Re1C N1C C5C C4C -14.0(4) . .
O5C C4C C5C N1C -164.3(3) . .
O4C C4C C5C N1C 20.5(5) . .
C8C N1C C6C C7C 161.6(3) . .
C5C N1C C6C C7C -75.2(4) . .
Re1C N1C C6C C7C 40.6(3) . .
Na3 O7C C7C O6C 33.5(4) 1_455 .
Na3 O7C C7C C6C -147.3(3) 1_455 .
Re1C O6C C7C O7C 178.7(3) . .
Re1C O6C C7C C6C -0.6(4) . .
Re1C O6C C7C Na3 -155.91(17) . 1_455
N1C C6C C7C O7C 151.8(3) . .
N1C C6C C7C O6C -28.9(4) . .
N1C C6C C7C Na3 91.3(6) . 1_455
C6C N1C C8C C9C 63.7(4) . .
C5C N1C C8C C9C -58.7(4) . .
Re1C N1C C8C C9C -179.8(2) . .
Na4 O8C C9C N2C 65.6(7) . .
Na4 O8C C9C C8C -115.9(5) . .
N1C C8C C9C O8C 8.2(5) . .
N1C C8C C9C N2C -173.2(4) . .
Re1D O4D C4D O5D -173.8(3) . .
Re1D O4D C4D C5D 10.3(4) . .
O4D C4D O5D Na1 -151.3(3) . 1_554
C5D C4D O5D Na1 24.5(5) . 1_554
C8D N1D C5D C4D 141.2(3) . .
C6D N1D C5D C4D -96.7(4) . .
Re1D N1D C5D C4D 17.9(4) . .
O5D C4D C5D N1D 164.3(3) . .
O4D C4D C5D N1D -19.6(5) . .
C8D N1D C6D C7D -159.5(3) . .
C5D N1D C6D C7D 79.0(4) . .
Re1D N1D C6D C7D -36.9(3) . .
Na1 O7D C7D O6D -34.7(5) 2_755 .
Na1 O7D C7D C6D 146.9(3) 2_755 .
Re1D O6D C7D O7D 176.3(3) . .
Re1D O6D C7D C6D -5.2(4) . .
Re1D O6D C7D Na1 153.78(16) . 2_755
N1D C6D C7D O7D -151.4(3) . .
N1D C6D C7D O6D 30.0(5) . .
N1D C6D C7D Na1 -106.0(5) . 2_755
C6D N1D C8D C9D -64.3(4) . .
C5D N1D C8D C9D 57.2(4) . .
Re1D N1D C8D C9D 177.5(2) . .
N1D C8D C9D O8D 9.4(6) . .
N1D C8D C9D N2D -169.3(4) . .
